data_2312483
loop_
_publ_author_name
'Gonz&#xe1;lez-Gonz&#xe1;lez, Juan Saulo'
'Mart&#xed;nez-Santos, Alfonso'
'Empar&#xe1;n-Legaspi, Mar&#xed;a Jos&#xe9;'
'Pineda-Contreras, Armando'
'Mart&#xed;nez-Mart&#xed;nez, Francisco Javier'
'Flores-Alamo, Marcos'
'Garc&#xed;a-Ortega, Hector'

_publ_section_title
;
 Molecular structure and selective theophylline complexation by
 conformational change of diethyl N,N'-(1,3-phenylene)dicarbamate.
;
_journal_coeditor_code ZO3045
_journal_issue 6
_journal_name_full 'Acta crystallographica. Section C, Structural chemistry'
_journal_paper_doi 10.1107/S2053229624003358
_journal_volume 80
_journal_year 2024
_chemical_absolute_configuration syn
_chemical_formula_iupac 'C12 H16 N2 O4'
_chemical_formula_sum 'C12 H16 N2 O4'
_chemical_formula_weight 252.27
_chemical_name_systematic
;
Diethyl <i>N</i>,<i>N</i>'-(1,3-phenylene)dicarbamate
;
_space_group_IT_number 92
_space_group_name_Hall 'P 4abw 2nw'
_space_group_name_H-M_alt 'P 41 21 2'
_symmetry_cell_setting tetragonal
_symmetry_space_group_name_Hall 'P 4abw 2nw'
_symmetry_space_group_name_H-M 'P 41 21 2'
_atom_sites_solution_hydrogens mixed
_audit_conform_dict_name cif_core.dic
_audit_conform_dict_version 2.4.5
_audit_creation_method 'WinGX routine CIF_UPDATE'
_cell_angle_alpha 90
_cell_angle_beta 90
_cell_angle_gamma 90
_cell_formula_units_Z 4
_cell_length_a 11.1312(13)
_cell_length_b 11.1312(13)
_cell_length_c 10.894(3)
_cell_measurement_reflns_used 1428
_cell_measurement_temperature 298(2)
_cell_measurement_theta_max 25.969
_cell_measurement_theta_min 4.547
_cell_volume 1349.8(4)
_computing_cell_refinement
;
CrysAlis PRO (Agilent, 2013)
;
_computing_data_collection
;
CrysAlis PRO (Agilent, 2013)
;
_computing_data_reduction
;
CrysAlis PRO (Agilent, 2013)
;
_computing_molecular_graphics
;
ORTEP-3 for Windows (Farrugia, 2012)'
;
_computing_publication_material
;
WinGX and ORTEP-3 for Windows (Farrugia, 2012)
;
_computing_structure_refinement
;
SHELXL2018 (Sheldrick, 2015<i>b</i>)
;
_computing_structure_solution
;
SHELXT2018 (Sheldrick, 2015<i>a</i>)
;
_diffrn_ambient_temperature 298(2)
_diffrn_detector_area_resol_mean 10.4685
_diffrn_measured_fraction_theta_full 0.995
_diffrn_measured_fraction_theta_max 0.904
_diffrn_measurement_device_type 'Agilent Xcalibur Atlas Gemini'
_diffrn_measurement_method '\w scans'
_diffrn_radiation_monochromator graphite
_diffrn_radiation_type MoK\a
_diffrn_radiation_wavelength 0.71073
_diffrn_reflns_av_R_equivalents 0.0268
_diffrn_reflns_av_unetI/netI 0.0393
_diffrn_reflns_limit_h_max 15
_diffrn_reflns_limit_h_min -12
_diffrn_reflns_limit_k_max 15
_diffrn_reflns_limit_k_min -12
_diffrn_reflns_limit_l_max 10
_diffrn_reflns_limit_l_min -14
_diffrn_reflns_number 4765
_diffrn_reflns_theta_full 25.242
_diffrn_reflns_theta_max 29.486
_diffrn_reflns_theta_min 4.094
_exptl_absorpt_coefficient_mu 0.094
_exptl_absorpt_correction_T_max 0.976
_exptl_absorpt_correction_T_min 0.972
_exptl_absorpt_correction_type analytical
_exptl_absorpt_process_details
;
(CrysAlis PRO; Agilent, 2013)
;
_exptl_crystal_colour colourless
_exptl_crystal_density_diffrn 1.241
_exptl_crystal_description block
_exptl_crystal_F_000 536
_exptl_crystal_size_max 0.41
_exptl_crystal_size_mid 0.33
_exptl_crystal_size_min 0.3
_refine_diff_density_max 0.115
_refine_diff_density_min -0.14
_refine_ls_abs_structure_details
;
Flack <i>x</i> determined using 343 quotients [(I+)-(I-)]/[(I+)+(I-)]
(Parsons <i>et al.</i>,  2013)
;
_refine_ls_abs_structure_Flack -1.9(9)
_refine_ls_extinction_method none
_refine_ls_goodness_of_fit_ref 1.048
_refine_ls_hydrogen_treatment mixed
_refine_ls_matrix_type full
_refine_ls_number_parameters 87
_refine_ls_number_reflns 1620
_refine_ls_number_restraints 0
_refine_ls_restrained_S_all 1.048
_refine_ls_R_factor_all 0.0747
_refine_ls_R_factor_gt 0.0474
_refine_ls_shift/su_max 0
_refine_ls_shift/su_mean 0
_refine_ls_structure_factor_coef Fsqd
_refine_ls_weighting_details 'w=1/[\s^2^(Fo^2^)+(0.0613P)^2^+0.1240P] where P=(Fo^2^+2Fc^2^)/3'
_refine_ls_weighting_scheme calc
_refine_ls_wR_factor_gt 0.1103
_refine_ls_wR_factor_ref 0.1276
_reflns_number_gt 1153
_reflns_number_total 1620
_reflns_threshold_expression 'I > 2\s(I)'
_cod_data_source_file zo3045.cif
_cod_data_source_block 1
_cod_original_cell_volume 1349.8(5)
_cod_database_code 2312483
_shelx_estimated_absorpt_t_min 0.962
_shelx_estimated_absorpt_t_max 0.972

loop_
_symmetry_equiv_pos_as_xyz
'x, y, z'
'-x, -y, z+1/2'
'-y+1/2, x+1/2, z+1/4'
'y+1/2, -x+1/2, z+3/4'
'-x+1/2, y+1/2, -z+1/4'
'x+1/2, -y+1/2, -z+3/4'
'y, x, -z'
'-y, -x, -z+1/2'

loop_
_atom_site_type_symbol
_atom_site_label
_atom_site_fract_x
_atom_site_fract_y
_atom_site_fract_z
_atom_site_U_iso_or_equiv
_atom_site_adp_type
_atom_site_calc_flag
_atom_site_occupancy
_atom_site_disorder_assembly
_atom_site_disorder_group
C C1 0.2786(2) 0.3668(2) 0.5897(2) 0.0473(6) Uani d 1 . .
C C2 0.3672(3) 0.4536(3) 0.5901(3) 0.0606(7) Uani d 1 . .
H H2 0.368532 0.512083 0.651112 0.073 Uiso calc 1 . .
C C3 0.4530(3) 0.4530(3) 0.5 0.0701(12) Uani d 1 . .
H H3 0.512088 0.51209 0.5 0.084 Uiso calc 1 . .
C C6 0.2777(2) 0.2777(2) 0.5 0.0483(8) Uani d 1 . .
H H6 0.218658 0.21866 0.5 0.058 Uiso calc 1 . .
C C8 0.0873(2) 0.3164(2) 0.6951(2) 0.0495(6) Uani d 1 . .
C C10 -0.0852(3) 0.3036(4) 0.8240(3) 0.0832(10) Uani d 1 . .
H H10A -0.077156 0.222376 0.855168 0.1 Uiso calc 1 . .
H H10B -0.132064 0.300798 0.749001 0.1 Uiso calc 1 . .
C C11 -0.1455(4) 0.3789(5) 0.9147(4) 0.1186(16) Uani d 1 . .
H H11A -0.106482 0.370217 0.992734 0.178 Uiso calc 1 . .
H H11B -0.227998 0.354666 0.921744 0.178 Uiso calc 1 . .
H H11C -0.1418 0.461374 0.889143 0.178 Uiso calc 1 . .
N N7 0.1931(2) 0.3735(2) 0.68524(18) 0.0584(6) Uani d 1 . .
O O8 0.04488(15) 0.24443(16) 0.62488(14) 0.0521(5) Uani d 1 . .
O O9 0.03237(18) 0.3535(2) 0.79899(17) 0.0723(7) Uani d 1 . .
H H7N 0.210(3) 0.431(3) 0.745(3) 0.087 Uiso d 1 . .

loop_
_atom_site_aniso_label
_atom_site_aniso_U_11
_atom_site_aniso_U_22
_atom_site_aniso_U_33
_atom_site_aniso_U_12
_atom_site_aniso_U_13
_atom_site_aniso_U_23
C1 0.0505(13) 0.0520(14) 0.0393(12) -0.0004(12) 0.0028(11) -0.0034(10)
C2 0.0615(16) 0.0584(16) 0.0619(15) -0.0094(15) 0.0074(14) -0.0196(14)
C3 0.0646(16) 0.0646(16) 0.081(3) -0.022(2) 0.0159(18) -0.0159(18)
C6 0.0525(13) 0.0525(13) 0.0398(16) -0.0076(17) 0.0061(11) -0.0061(11)
C8 0.0510(14) 0.0586(15) 0.0389(11) 0.0057(13) -0.0012(11) -0.0043(12)
C10 0.068(2) 0.102(3) 0.079(2) -0.0196(19) 0.0248(17) -0.0151(19)
C11 0.096(3) 0.137(4) 0.123(3) -0.002(3) 0.055(3) -0.009(3)
N7 0.0571(14) 0.0705(15) 0.0475(12) -0.0122(12) 0.0098(10) -0.0220(11)
O8 0.0517(10) 0.0590(11) 0.0458(9) 0.0001(8) -0.0037(8) -0.0117(8)
O9 0.0630(13) 0.0997(16) 0.0542(10) -0.0190(11) 0.0184(9) -0.0291(11)

loop_
_atom_type_symbol
_atom_type_description
_atom_type_scat_dispersion_real
_atom_type_scat_dispersion_imag
_atom_type_scat_source
C C 0.0033 0.0016 'International Tables Vol C Tables 4.2.6.8 and 6.1.1.4'
H H 0 0 'International Tables Vol C Tables 4.2.6.8 and 6.1.1.4'
N N 0.0061 0.0033 'International Tables Vol C Tables 4.2.6.8 and 6.1.1.4'
O O 0.0106 0.006 'International Tables Vol C Tables 4.2.6.8 and 6.1.1.4'

loop_
_exptl_crystal_face_index_h
_exptl_crystal_face_index_k
_exptl_crystal_face_index_l
_exptl_crystal_face_perp_dist
-4 -10 -11 0.1586
4 10 11 0.1586
-8 11 -7 0.1776
8 -11 7 0.1776
16 -1 0 0.1515
-16 1 0 0.1515
1 9 -13 0.1662
-1 -9 13 0.1662
-6 12 9 0.194
1 13 -8 0.167

loop_
_geom_angle_atom_site_label_1
_geom_angle_atom_site_label_2
_geom_angle_atom_site_label_3
_geom_angle_site_symmetry_1
_geom_angle_site_symmetry_3
_geom_angle
_geom_angle_publ_flag
C2 C1 C6 . . 120.4(2) ?
C2 C1 N7 . . 116.2(2) ?
C6 C1 N7 . . 123.4(2) ?
C3 C2 C1 . . 119.5(3) ?
C3 C2 H2 . . 120.3 ?
C1 C2 H2 . . 120.3 ?
C2 C3 C2 7_556 . 121.4(4) ?
C2 C3 H3 7_556 . 119.3 ?
C2 C3 H3 . . 119.3 ?
C1 C6 C1 . 7_556 118.9(3) ?
C1 C6 H6 . . 120.5 ?
C1 C6 H6 7_556 . 120.5 ?
O8 C8 N7 . . 127.4(2) ?
O8 C8 O9 . . 123.9(2) ?
N7 C8 O9 . . 108.6(2) ?
O9 C10 C11 . . 108.9(3) ?
O9 C10 H10A . . 109.9 ?
C11 C10 H10A . . 109.9 ?
O9 C10 H10B . . 109.9 ?
C11 C10 H10B . . 109.9 ?
H10A C10 H10B . . 108.3 ?
C10 C11 H11A . . 109.5 ?
C10 C11 H11B . . 109.5 ?
H11A C11 H11B . . 109.5 ?
C10 C11 H11C . . 109.5 ?
H11A C11 H11C . . 109.5 ?
H11B C11 H11C . . 109.5 ?
C8 N7 C1 . . 128.7(2) ?
C8 N7 H7N . . 116(2) ?
C1 N7 H7N . . 115(2) ?
C8 O9 C10 . . 116.7(2) ?

loop_
_geom_bond_atom_site_label_1
_geom_bond_atom_site_label_2
_geom_bond_site_symmetry_2
_geom_bond_distance
_geom_bond_publ_flag
C1 C2 . 1.381(4) ?
C1 C6 . 1.392(3) ?
C1 N7 . 1.412(3) ?
C2 C3 . 1.370(3) ?
C2 H2 . 0.93 ?
C3 H3 . 0.93 ?
C6 H6 . 0.93 ?
C8 O8 . 1.204(3) ?
C8 N7 . 1.343(3) ?
C8 O9 . 1.351(3) ?
C10 O9 . 1.447(4) ?
C10 C11 . 1.459(5) ?
C10 H10A . 0.97 ?
C10 H10B . 0.97 ?
C11 H11A . 0.96 ?
C11 H11B . 0.96 ?
C11 H11C . 0.96 ?
N7 H7N . 0.93(4) ?

loop_
_geom_torsion_atom_site_label_1
_geom_torsion_atom_site_label_2
_geom_torsion_atom_site_label_3
_geom_torsion_atom_site_label_4
_geom_torsion_site_symmetry_1
_geom_torsion_site_symmetry_2
_geom_torsion_site_symmetry_3
_geom_torsion_site_symmetry_4
_geom_torsion
_geom_torsion_publ_flag
C6 C1 C2 C3 . . . . 1.3(4) ?
N7 C1 C2 C3 . . . . -179.8(2) ?
C1 C2 C3 C2 . . . 7_556 -0.7(2) ?
C2 C1 C6 C1 . . . 7_556 -0.7(2) ?
N7 C1 C6 C1 . . . 7_556 -179.4(3) ?
O8 C8 N7 C1 . . . . 2.2(5) ?
O9 C8 N7 C1 . . . . -177.3(3) ?
C2 C1 N7 C8 . . . . 166.7(3) ?
C6 C1 N7 C8 . . . . -14.5(4) ?
O8 C8 O9 C10 . . . . -1.0(4) ?
N7 C8 O9 C10 . . . . 178.5(3) ?
C11 C10 O9 C8 . . . . -162.4(3) ?
